data_7003101
loop_
_publ_author_name
'Canal, John P.'
'Jennings, Michael'
'Yap, Glenn P. A.'
'Pomeroy, Roland K.'

_publ_section_title
;
 Synthesis and structure of two tetranuclear osmium carbonyl
 isotopomers: a crystallographic isotope effect
;
_journal_issue 10
_journal_name_full 'Dalton Transactions'
_journal_page_first 1375
_journal_page_last 1382
_journal_paper_doi 10.1039/b711872d
_journal_year 2008
_space_group_IT_number 15
_symmetry_cell_setting monoclinic
_symmetry_Int_Tables_number 15
_symmetry_space_group_name_Hall '-C 2yc'
_symmetry_space_group_name_H-M 'C 1 2/c 1'
_cell_angle_alpha 90
_cell_angle_beta 105.2270(10)
_cell_angle_gamma 90
_cell_length_a 29.882(2)
_cell_length_b 9.4147(7)
_cell_length_c 15.2741(12)
_cell_volume 4146.2(5)
_cod_data_source_file b711872d.txt
_cod_data_source_block CRYSTALS_cif
_cod_original_cell_volume 4146.21
_cod_original_sg_symbol_H-M 'C 2/c'
_cod_database_code 7003101

loop_
_symmetry_equiv_pos_site_id
_symmetry_equiv_pos_as_xyz
1 x,y,z
2 -x,-y,-z
3 1/2+x,1/2+y,z
4 1/2-x,1/2-y,-z
5 -x,y,1/2-z
6 x,-y,1/2+z
7 1/2-x,1/2+y,1/2-z
8 1/2+x,1/2-y,1/2+z

loop_
_atom_site_label
_atom_site_type_symbol
_atom_site_fract_x
_atom_site_fract_y
_atom_site_fract_z
Os1 Os 0.0687 -0.3140 1.0475
Os2 Os 0.1668 -0.2516 1.0527
Os3 Os 0.1387 -0.2923 1.2131
Os4 Os 0.1322 -0.0168 1.1324
C1 C 0.0264 -0.3103 0.9259
O1 O 0.0025 -0.3184 0.8557
C2 C 0.0754 -0.5101 1.0401
O2 O 0.0792 -0.6316 1.0342
C3 C 0.0234 -0.3358 1.1143
O3 O -0.0037 -0.3506 1.1532
C4 C 0.1696 -0.1404 0.9514
O4 O 0.1727 -0.0749 0.8902
C5 C 0.1834 -0.4243 1.0015
O5 O 0.1940 -0.5265 0.9720
C6 C 0.2291 -0.2069 1.1154
O6 O 0.2665 -0.1782 1.1500
C7 C 0.1660 -0.4609 1.1723
O7 O 0.1775 -0.5761 1.1635
C8 C 0.1937 -0.2487 1.3088
O8 O 0.2261 -0.2255 1.3663
C9 C 0.1107 -0.4139 1.2833
O9 O 0.0935 -0.4856 1.3248
C10 C 0.1924 0.0302 1.2018
O10 O 0.2285 0.0582 1.2442
C11 C 0.1067 0.1360 1.1896
O11 O 0.0956 0.2261 1.2277
C12 C 0.1400 0.0987 1.0358
O12 O 0.1445 0.1755 0.9802
C13 C 0.1004 -0.1418 1.2451
O13 O 0.0739(2) -0.0917(7) 1.2788(4)
O14 O 0.0651(2) -0.0900(6) 1.0602(3)
H1 H 0.1101 -0.2870 0.9860
O15 O 0.0164(2) 0.0146(7) 0.9013(4)
O24 O -0.0651(2) 0.0900(6) 0.9398(3)
O25 O -0.0164(2) -0.0146(7) 1.0987(4)
O23 O 0.0739(2) 0.0917(7) 0.7788(4)
O45 O 0.0164(2) -0.0146(7) 1.4013(4)
